data_3000475
loop_
_publ_author_name
'Deka, Poonam'
'Jaiswal, Shilpi'
'Sarma, Parishmita'
'Bora, Debajit'
'Nakane, Takanori'
'Kawamoto, Akihiro'
'Kurisu, Genji'
'Mahanta, Sanjeev Pran'
'Patra, Abhijit'
'Ichiyanagi, Kouhei'
'Sasaki, Toshiyuki'
'Thakuria, Ranjit'

_publ_section_title
;
 Analysis of Solid-State Emission of the p-Bis(2,2-dicyanovinyl)benzene
 Analogue through Combined X-ray, Synchrotron, and Microcrystal Electron
 Diffraction
;
_journal_name_full 'Crystal Growth & Design'
_journal_page_first 7222
_journal_page_last 7234
_journal_paper_doi 10.1021/acs.cgd.4c00856
_journal_volume 24
_journal_year 2024
_chemical_formula_moiety 'C9 H8 N O2'
_chemical_formula_sum 'C9 H8 N O2'
_chemical_formula_weight 162.16
_space_group_crystal_system triclinic
_space_group_IT_number 2
_space_group_name_Hall '-P 1'
_space_group_name_H-M_alt 'P -1'
_atom_sites_solution_hydrogens geom
_audit_creation_method SHELXL-2016/6
_cell_angle_alpha 74.649(7)
_cell_angle_beta 84.853(9)
_cell_angle_gamma 78.442(7)
_cell_formula_units_Z 2
_cell_length_a 4.6343(8)
_cell_length_b 7.5342(12)
_cell_length_c 12.9284(19)
_cell_measurement_reflns_used 2832
_cell_measurement_temperature 296(2)
_cell_measurement_theta_max 24.11
_cell_measurement_theta_min 2.85
_cell_volume 426.15(12)
_computing_cell_refinement 'Bruker SAINT'
_computing_data_collection 'Bruker APEX2'
_computing_data_reduction 'Bruker SAINT'
_computing_molecular_graphics 'Bruker SHELXTL'
_computing_publication_material 'Bruker SHELXTL'
_computing_structure_refinement 'SHELXL-2016/6 (Sheldrick, 2016)'
_computing_structure_solution 'SHELXT 2014/4 (Sheldrick, 2014)'
_diffrn_ambient_temperature 296(2)
_diffrn_measured_fraction_theta_full 0.995
_diffrn_measured_fraction_theta_max 0.982
_diffrn_measurement_device_type 'Bruker APEX-II CCD'
_diffrn_measurement_method '\f and \w scans'
_diffrn_radiation_type MoK\a
_diffrn_radiation_wavelength 0.71073
_diffrn_reflns_av_R_equivalents 0.0448
_diffrn_reflns_av_unetI/netI 0.0401
_diffrn_reflns_Laue_measured_fraction_full 0.995
_diffrn_reflns_Laue_measured_fraction_max 0.982
_diffrn_reflns_limit_h_max 5
_diffrn_reflns_limit_h_min -5
_diffrn_reflns_limit_k_max 9
_diffrn_reflns_limit_k_min -9
_diffrn_reflns_limit_l_max 16
_diffrn_reflns_limit_l_min -16
_diffrn_reflns_number 7282
_diffrn_reflns_point_group_measured_fraction_full 0.995
_diffrn_reflns_point_group_measured_fraction_max 0.982
_diffrn_reflns_theta_full 25.242
_diffrn_reflns_theta_max 26.700
_diffrn_reflns_theta_min 3.758
_diffrn_source 'fine-focus sealed tube'
_exptl_absorpt_coefficient_mu 0.091
_exptl_absorpt_correction_T_max 0.991
_exptl_absorpt_correction_T_min 0.985
_exptl_absorpt_correction_type multi-scan
_exptl_absorpt_process_details 'Bruker AXS SADABS program'
_exptl_crystal_colour yellow
_exptl_crystal_density_diffrn 1.264
_exptl_crystal_description block
_exptl_crystal_F_000 170
_exptl_crystal_size_max 0.210
_exptl_crystal_size_mid 0.130
_exptl_crystal_size_min 0.090
_refine_diff_density_max 0.456
_refine_diff_density_min -0.294
_refine_diff_density_rms 0.101
_refine_ls_extinction_coef 0.37(9)
_refine_ls_extinction_expression Fc^*^=kFc[1+0.001xFc^2^\l^3^/sin(2\q)]^-1/4^
_refine_ls_extinction_method 'SHELXL-2016/6 (Sheldrick 2016)'
_refine_ls_goodness_of_fit_ref 1.031
_refine_ls_hydrogen_treatment constr
_refine_ls_matrix_type full
_refine_ls_number_parameters 111
_refine_ls_number_reflns 1774
_refine_ls_number_restraints 0
_refine_ls_restrained_S_all 1.031
_refine_ls_R_factor_all 0.1205
_refine_ls_R_factor_gt 0.0959
_refine_ls_shift/su_max 0.000
_refine_ls_shift/su_mean 0.000
_refine_ls_structure_factor_coef Fsqd
_refine_ls_weighting_details 'w=1/[\s^2^(Fo^2^)+(0.1960P)^2^+0.0589P] where P=(Fo^2^+2Fc^2^)/3'
_refine_ls_weighting_scheme calc
_refine_ls_wR_factor_gt 0.2574
_refine_ls_wR_factor_ref 0.2851
_reflns_Friedel_coverage 0.000
_reflns_Friedel_fraction_full .
_reflns_Friedel_fraction_max .
_reflns_number_gt 1176
_reflns_number_total 1774
_reflns_threshold_expression 'I > 2\s(I)'
_cod_data_source_file TP-2_SCXRD.cif
_cod_data_source_block TP-2
_cod_depositor_comments 'Releasing structure 3000475 into public domain as published material.'
_cod_database_code 3000475
_shelx_shelxl_version_number 2016/6
_shelx_space_group_comment
;
The symmetry employed for this shelxl refinement is uniquely defined
by the following loop, which should always be used as a source of
symmetry information in preference to the above space-group names.
They are only intended as comments.
;
_shelx_estimated_absorpt_t_min 0.981
_shelx_estimated_absorpt_t_max 0.992
_exptl_absorpt_special_details 'Sheldrick,G.M.,2015,University of gottingen'

loop_
_space_group_symop_operation_xyz
'x, y, z'
'-x, -y, -z'

loop_
_atom_site_label
_atom_site_type_symbol
_atom_site_fract_x
_atom_site_fract_y
_atom_site_fract_z
_atom_site_U_iso_or_equiv
_atom_site_adp_type
_atom_site_occupancy
_atom_site_site_symmetry_order
_atom_site_calc_flag
_atom_site_refinement_flags_posn
_atom_site_refinement_flags_adp
_atom_site_refinement_flags_occupancy
_atom_site_disorder_assembly
_atom_site_disorder_group
O1 O 0.6393(6) 0.5865(3) 0.35583(18) 0.0845(9) Uani 1 1 d . . . . .
N1 N 0.5318(9) 0.1566(5) 0.1667(2) 0.0958(12) Uani 1 1 d . . . . .
C1 C 0.3431(6) 0.2840(3) 0.4085(2) 0.0475(7) Uani 1 1 d . . . . .
H1 H 0.348967 0.360339 0.453974 0.057 Uiso 1 1 calc R U . . .
O2 O 0.7682(5) 0.5295(3) 0.19717(16) 0.0681(8) Uani 1 1 d . . . . .
C2 C 0.1728(5) 0.1362(3) 0.4518(2) 0.0436(7) Uani 1 1 d . . . . .
C3 C 0.0157(6) 0.1383(4) 0.5490(2) 0.0508(8) Uani 1 1 d . . . . .
H3 H 0.026055 0.231769 0.582497 0.061 Uiso 1 1 calc R U . . .
C4 C -0.1529(6) 0.0067(4) 0.5962(2) 0.0518(8) Uani 1 1 d . . . . .
H4 H -0.255246 0.012186 0.660895 0.062 Uiso 1 1 calc R U . . .
C5 C 0.4924(6) 0.3292(3) 0.3150(2) 0.0475(7) Uani 1 1 d . . . . .
C6 C 0.6401(6) 0.4956(4) 0.2930(2) 0.0533(8) Uani 1 1 d . . . . .
C7 C 0.9054(9) 0.6966(5) 0.1648(3) 0.0822(11) Uani 1 1 d . . . . .
H7A H 0.756624 0.807918 0.163219 0.099 Uiso 1 1 calc R U . . .
H7B H 1.050133 0.689554 0.216200 0.099 Uiso 1 1 calc R U . . .
C8 C 1.0461(13) 0.7071(7) 0.0597(4) 0.1163(17) Uani 1 1 d . . . . .
H8A H 1.191522 0.595953 0.061628 0.174 Uiso 1 1 calc R U . . .
H8B H 1.139430 0.814724 0.038697 0.174 Uiso 1 1 calc R U . . .
H8C H 0.900905 0.717502 0.008871 0.174 Uiso 1 1 calc R U . . .
C9 C 0.5147(7) 0.2321(4) 0.2324(2) 0.0606(8) Uani 1 1 d . . . . .

loop_
_atom_site_aniso_label
_atom_site_aniso_U_11
_atom_site_aniso_U_22
_atom_site_aniso_U_33
_atom_site_aniso_U_23
_atom_site_aniso_U_13
_atom_site_aniso_U_12
O1 0.117(2) 0.0831(17) 0.0799(15) -0.0448(13) 0.0272(13) -0.0608(15)
N1 0.164(3) 0.076(2) 0.0635(17) -0.0339(15) 0.0291(18) -0.052(2)
C1 0.0524(15) 0.0442(13) 0.0526(15) -0.0199(11) 0.0015(11) -0.0157(11)
O2 0.0934(16) 0.0538(13) 0.0629(14) -0.0172(10) 0.0187(11) -0.0333(11)
C2 0.0465(14) 0.0430(13) 0.0472(14) -0.0169(10) -0.0007(10) -0.0150(10)
C3 0.0623(16) 0.0476(14) 0.0539(15) -0.0270(12) 0.0049(12) -0.0206(11)
C4 0.0598(16) 0.0540(15) 0.0507(15) -0.0251(12) 0.0107(11) -0.0212(12)
C5 0.0539(15) 0.0415(14) 0.0513(15) -0.0167(11) 0.0001(11) -0.0134(11)
C6 0.0590(16) 0.0465(15) 0.0580(16) -0.0174(12) 0.0081(12) -0.0170(11)
C7 0.110(3) 0.0553(19) 0.085(2) -0.0153(16) 0.018(2) -0.0355(18)
C8 0.163(5) 0.103(3) 0.087(3) -0.008(2) 0.030(3) -0.070(3)
C9 0.086(2) 0.0497(15) 0.0513(16) -0.0155(13) 0.0120(13) -0.0270(13)

loop_
_atom_type_symbol
_atom_type_description
_atom_type_scat_dispersion_real
_atom_type_scat_dispersion_imag
_atom_type_scat_source
C C 0.0033 0.0016 'International Tables Vol C Tables 4.2.6.8 and 6.1.1.4'
H H 0.0000 0.0000 'International Tables Vol C Tables 4.2.6.8 and 6.1.1.4'
N N 0.0061 0.0033 'International Tables Vol C Tables 4.2.6.8 and 6.1.1.4'
O O 0.0106 0.0060 'International Tables Vol C Tables 4.2.6.8 and 6.1.1.4'

loop_
_geom_angle_atom_site_label_1
_geom_angle_atom_site_label_2
_geom_angle_atom_site_label_3
_geom_angle
_geom_angle_site_symmetry_1
_geom_angle_site_symmetry_3
C5 C1 C2 131.3(2) . .
C5 C1 H1 114.4 . .
C2 C1 H1 114.4 . .
C6 O2 C7 116.7(2) . .
C3 C2 C4 117.6(2) . 2_556
C3 C2 C1 117.1(2) . .
C4 C2 C1 125.3(2) 2_556 .
C4 C3 C2 121.8(2) . .
C4 C3 H3 119.1 . .
C2 C3 H3 119.1 . .
C3 C4 C2 120.6(2) . 2_556
C3 C4 H4 119.7 . .
C2 C4 H4 119.7 2_556 .
C1 C5 C9 124.4(2) . .
C1 C5 C6 118.2(2) . .
C9 C5 C6 117.4(2) . .
O1 C6 O2 124.3(2) . .
O1 C6 C5 123.6(3) . .
O2 C6 C5 112.2(2) . .
C8 C7 O2 109.1(3) . .
C8 C7 H7A 109.9 . .
O2 C7 H7A 109.9 . .
C8 C7 H7B 109.9 . .
O2 C7 H7B 109.9 . .
H7A C7 H7B 108.3 . .
C7 C8 H8A 109.5 . .
C7 C8 H8B 109.5 . .
H8A C8 H8B 109.5 . .
C7 C8 H8C 109.5 . .
H8A C8 H8C 109.5 . .
H8B C8 H8C 109.5 . .
N1 C9 C5 179.5(3) . .

loop_
_geom_bond_atom_site_label_1
_geom_bond_atom_site_label_2
_geom_bond_distance
_geom_bond_site_symmetry_2
O1 C6 1.192(3) .
N1 C9 1.130(4) .
C1 C5 1.335(4) .
C1 C2 1.456(3) .
C1 H1 0.9300 .
O2 C6 1.310(4) .
O2 C7 1.469(4) .
C2 C3 1.396(4) .
C2 C4 1.399(3) 2_556
C3 C4 1.368(4) .
C3 H3 0.9300 .
C4 H4 0.9300 .
C5 C9 1.432(4) .
C5 C6 1.497(4) .
C7 C8 1.443(6) .
C7 H7A 0.9700 .
C7 H7B 0.9700 .
C8 H8A 0.9600 .
C8 H8B 0.9600 .
C8 H8C 0.9600 .
